data_2219525
loop_
_publ_author_name
'Du, Hai-Tang'
'Du, Hai-Jun'
'Zhou, Weiyi'

_publ_section_title 6-(4-Methylphenyl)-3-(3,4,5-trimethoxyphenyl)-1,2,4-triazolo[3,4-<i>b</i>][1,3,4]thiadiazole
_journal_coeditor_code BX2183
_journal_issue 10
_journal_name_full 'Acta Crystallographica Section E'
_journal_page_first o2040
_journal_paper_doi 10.1107/S1600536808030936
_journal_volume 64
_journal_year 2008
_chemical_formula_iupac 'C19 H18 N4 O3 S'
_chemical_formula_moiety 'C19 H18 N4 O3 S'
_chemical_formula_sum 'C19 H18 N4 O3 S'
_chemical_formula_weight 382.43
_chemical_melting_point 461
_chemical_name_systematic
;
6-(4-Methylphenyl)-3-(3,4,5-trimethoxyphenyl)-1,2,4-
triazolo[3,4-<i>b</i>][1,3,4]thiadiazole
;
_space_group_IT_number 14
_symmetry_cell_setting monoclinic
_symmetry_space_group_name_Hall '-P 2yn'
_symmetry_space_group_name_H-M 'P 1 21/n 1'
_atom_sites_solution_hydrogens geom
_atom_sites_solution_primary direct
_atom_sites_solution_secondary difmap
_audit_creation_method SHELXL-97
_cell_angle_alpha 90.00
_cell_angle_beta 100.52(3)
_cell_angle_gamma 90.00
_cell_formula_units_Z 4
_cell_length_a 7.2613(15)
_cell_length_b 18.519(4)
_cell_length_c 13.314(3)
_cell_measurement_reflns_used 4938
_cell_measurement_temperature 113(2)
_cell_measurement_theta_max 27.896
_cell_measurement_theta_min 2.199
_cell_volume 1760.3(7)
_computing_cell_refinement 'CrystalClear (Rigaku/MSC, 2005)'
_computing_data_collection 'CrystalClear (Rigaku/MSC, 2005)'
_computing_data_reduction 'CrystalClear (Rigaku/MSC, 2005)'
_computing_molecular_graphics 'SHELXTL (Sheldrick, 2008)'
_computing_publication_material 'SHELXTL (Sheldrick, 2008)'
_computing_structure_refinement 'SHELXL97 (Sheldrick, 2008)'
_computing_structure_solution 'SHELXS97 (Sheldrick, 2008)'
_diffrn_ambient_temperature 113(2)
_diffrn_measured_fraction_theta_full 0.996
_diffrn_measured_fraction_theta_max 0.996
_diffrn_measurement_device_type 'Rigaku Saturn'
_diffrn_measurement_method '\w scans'
_diffrn_radiation_monochromator confocal
_diffrn_radiation_source 'rotating anode'
_diffrn_radiation_type MoK\a
_diffrn_radiation_wavelength 0.71073
_diffrn_reflns_av_R_equivalents 0.0297
_diffrn_reflns_av_sigmaI/netI 0.0303
_diffrn_reflns_limit_h_max 9
_diffrn_reflns_limit_h_min -9
_diffrn_reflns_limit_k_max 24
_diffrn_reflns_limit_k_min -21
_diffrn_reflns_limit_l_max 17
_diffrn_reflns_limit_l_min -14
_diffrn_reflns_number 12668
_diffrn_reflns_theta_full 27.87
_diffrn_reflns_theta_max 27.87
_diffrn_reflns_theta_min 2.20
_diffrn_standards_decay_% 0
_diffrn_standards_interval_count 0
_diffrn_standards_interval_time 0
_diffrn_standards_number 0
_exptl_absorpt_coefficient_mu 0.213
_exptl_absorpt_correction_T_max 0.9749
_exptl_absorpt_correction_T_min 0.9586
_exptl_absorpt_correction_type multi-scan
_exptl_absorpt_process_details '(CrystalClear; Rigaku/MSC, 2005)'
_exptl_crystal_colour colourless
_exptl_crystal_density_diffrn 1.443
_exptl_crystal_density_method 'not measured'
_exptl_crystal_description prism
_exptl_crystal_F_000 800
_exptl_crystal_size_max 0.20
_exptl_crystal_size_mid 0.18
_exptl_crystal_size_min 0.12
_refine_diff_density_max 0.335
_refine_diff_density_min -0.255
_refine_ls_extinction_method none
_refine_ls_goodness_of_fit_ref 1.061
_refine_ls_hydrogen_treatment constr
_refine_ls_matrix_type full
_refine_ls_number_parameters 248
_refine_ls_number_reflns 4184
_refine_ls_number_restraints 0
_refine_ls_restrained_S_all 1.061
_refine_ls_R_factor_all 0.0392
_refine_ls_R_factor_gt 0.0336
_refine_ls_shift/su_max 0.003
_refine_ls_shift/su_mean 0.000
_refine_ls_structure_factor_coef Fsqd
_refine_ls_weighting_details 'calc w=1/[\s^2^(Fo^2^)+(0.0558P)^2^+0.2342P] where P=(Fo^2^+2Fc^2^)/3'
_refine_ls_weighting_scheme calc
_refine_ls_wR_factor_gt 0.0906
_refine_ls_wR_factor_ref 0.0944
_reflns_number_gt 3593
_reflns_number_total 4184
_reflns_threshold_expression >2sigma(I)
_cod_data_source_file bx2183.cif
_cod_data_source_block I
_cod_original_cell_volume 1760.2(6)
_cod_original_sg_symbol_H-M 'P 2(1)/n'
_cod_database_code 2219525
_cod_database_fobs_code 2219525

loop_
_symmetry_equiv_pos_as_xyz
'x, y, z'
'-x+1/2, y+1/2, -z+1/2'
'-x, -y, -z'
'x-1/2, -y-1/2, z-1/2'

loop_
_atom_site_type_symbol
_atom_site_label
_atom_site_fract_x
_atom_site_fract_y
_atom_site_fract_z
_atom_site_U_iso_or_equiv
_atom_site_adp_type
_atom_site_calc_flag
_atom_site_refinement_flags
_atom_site_occupancy
S S1 0.94253(4) 1.187575(15) 0.09160(2) 0.01899(10) Uani d . 1
O O1 0.66918(12) 0.79479(4) 0.06276(7) 0.02001(19) Uani d . 1
O O2 0.48496(12) 0.74823(4) -0.11902(7) 0.01879(19) Uani d . 1
O O3 0.40808(13) 0.83645(5) -0.27867(7) 0.0217(2) Uani d . 1
N N1 0.68396(15) 1.08768(5) -0.14953(8) 0.0197(2) Uani d . 1
N N2 0.75719(15) 1.15421(5) -0.11050(8) 0.0215(2) Uani d . 1
N N3 0.80820(13) 1.07072(5) 0.01101(8) 0.0154(2) Uani d . 1
N N4 0.87889(13) 1.04929(5) 0.10918(8) 0.0161(2) Uani d . 1
C C1 0.65260(15) 0.96291(6) -0.08603(9) 0.0147(2) Uani d . 1
C C2 0.69065(16) 0.91670(6) -0.00221(9) 0.0157(2) Uani d . 1
H H2 0.7524 0.9338 0.0607 0.019 Uiso calc R 1
C C3 0.63518(16) 0.84455(6) -0.01355(9) 0.0154(2) Uani d . 1
C C4 0.54233(16) 0.81924(6) -0.10783(9) 0.0156(2) Uani d . 1
C C5 0.50224(16) 0.86673(6) -0.19093(9) 0.0161(2) Uani d . 1
C C6 0.55682(16) 0.93877(6) -0.18036(9) 0.0163(2) Uani d . 1
H H6 0.5298 0.9703 -0.2354 0.020 Uiso calc R 1
C C7 0.74671(19) 0.82186(7) 0.16222(10) 0.0222(3) Uani d . 1
H H7A 0.8675 0.8426 0.1612 0.033 Uiso calc R 1
H H7B 0.7594 0.7830 0.2107 0.033 Uiso calc R 1
H H7C 0.6652 0.8581 0.1814 0.033 Uiso calc R 1
C C8 0.62703(18) 0.70088(7) -0.14319(11) 0.0233(3) Uani d . 1
H H8A 0.6576 0.7145 -0.2077 0.035 Uiso calc R 1
H H8B 0.5816 0.6521 -0.1470 0.035 Uiso calc R 1
H H8C 0.7369 0.7043 -0.0910 0.035 Uiso calc R 1
C C9 0.36549(19) 0.88121(7) -0.36669(10) 0.0235(3) Uani d . 1
H H9A 0.2894 0.9210 -0.3527 0.035 Uiso calc R 1
H H9B 0.2987 0.8536 -0.4228 0.035 Uiso calc R 1
H H9C 0.4796 0.8992 -0.3840 0.035 Uiso calc R 1
C C10 0.71354(16) 1.03844(6) -0.07648(9) 0.0158(2) Uani d . 1
C C11 0.82850(17) 1.14151(6) -0.01460(10) 0.0175(2) Uani d . 1
C C12 0.95402(16) 1.10531(6) 0.15977(10) 0.0166(2) Uani d . 1
C C13 1.04249(16) 1.10151(6) 0.26740(9) 0.0165(2) Uani d . 1
C C14 1.08199(17) 1.16412(7) 0.32607(10) 0.0205(3) Uani d . 1
H H14 1.0555 1.2091 0.2959 0.025 Uiso calc R 1
C C15 1.15986(18) 1.15957(7) 0.42833(10) 0.0221(3) Uani d . 1
H H15 1.1834 1.2018 0.4663 0.026 Uiso calc R 1
C C16 1.20416(18) 1.09329(7) 0.47618(10) 0.0213(3) Uani d . 1
C C17 1.16536(18) 1.03064(7) 0.41664(10) 0.0221(3) Uani d . 1
H H17 1.1934 0.9857 0.4469 0.026 Uiso calc R 1
C C18 1.08647(17) 1.03423(6) 0.31419(10) 0.0200(3) Uani d . 1
H H18 1.0625 0.9920 0.2762 0.024 Uiso calc R 1
C C19 1.2948(2) 1.08960(8) 0.58656(11) 0.0297(3) Uani d . 1
H H19A 1.4187 1.0700 0.5923 0.044 Uiso calc R 1
H H19B 1.2217 1.0592 0.6226 0.044 Uiso calc R 1
H H19C 1.3021 1.1372 0.6154 0.044 Uiso calc R 1

loop_
_atom_site_aniso_label
_atom_site_aniso_U_11
_atom_site_aniso_U_22
_atom_site_aniso_U_33
_atom_site_aniso_U_12
_atom_site_aniso_U_13
_atom_site_aniso_U_23
S1 0.02085(17) 0.01264(15) 0.02384(17) -0.00229(10) 0.00504(12) -0.00188(11)
O1 0.0277(5) 0.0151(4) 0.0155(4) -0.0007(3) -0.0008(4) 0.0016(3)
O2 0.0206(4) 0.0136(4) 0.0223(5) -0.0038(3) 0.0040(4) -0.0029(3)
O3 0.0277(5) 0.0203(4) 0.0149(4) -0.0055(4) -0.0020(4) -0.0003(3)
N1 0.0231(5) 0.0157(5) 0.0206(5) -0.0005(4) 0.0047(4) 0.0002(4)
N2 0.0271(6) 0.0150(5) 0.0233(6) -0.0019(4) 0.0068(5) -0.0005(4)
N3 0.0157(5) 0.0125(4) 0.0183(5) -0.0004(4) 0.0042(4) 0.0001(4)
N4 0.0158(5) 0.0161(5) 0.0164(5) 0.0004(4) 0.0030(4) -0.0008(4)
C1 0.0130(5) 0.0144(5) 0.0175(6) 0.0004(4) 0.0049(4) -0.0013(4)
C2 0.0155(5) 0.0155(5) 0.0158(6) 0.0000(4) 0.0020(4) -0.0020(4)
C3 0.0154(5) 0.0148(5) 0.0160(6) 0.0016(4) 0.0030(4) 0.0009(4)
C4 0.0150(5) 0.0137(5) 0.0186(6) -0.0021(4) 0.0040(5) -0.0022(4)
C5 0.0139(5) 0.0196(5) 0.0149(6) -0.0012(4) 0.0028(4) -0.0019(4)
C6 0.0154(5) 0.0176(5) 0.0161(6) 0.0002(4) 0.0038(4) 0.0015(4)
C7 0.0280(7) 0.0206(6) 0.0152(6) 0.0018(5) -0.0034(5) 0.0011(5)
C8 0.0247(6) 0.0166(6) 0.0274(7) 0.0015(5) 0.0011(5) -0.0029(5)
C9 0.0249(6) 0.0302(7) 0.0146(6) -0.0042(5) 0.0016(5) 0.0024(5)
C10 0.0158(5) 0.0159(5) 0.0163(6) 0.0012(4) 0.0047(4) -0.0013(4)
C11 0.0183(6) 0.0124(5) 0.0231(6) -0.0007(4) 0.0069(5) 0.0001(4)
C12 0.0151(5) 0.0138(5) 0.0223(6) -0.0002(4) 0.0065(5) -0.0015(4)
C13 0.0139(5) 0.0176(5) 0.0188(6) -0.0012(4) 0.0052(5) -0.0037(4)
C14 0.0208(6) 0.0159(5) 0.0250(7) 0.0001(5) 0.0048(5) -0.0036(5)
C15 0.0236(6) 0.0194(6) 0.0234(7) -0.0032(5) 0.0047(5) -0.0080(5)
C16 0.0206(6) 0.0240(6) 0.0202(6) -0.0031(5) 0.0062(5) -0.0042(5)
C17 0.0266(6) 0.0177(6) 0.0227(7) -0.0017(5) 0.0064(5) 0.0004(5)
C18 0.0229(6) 0.0166(6) 0.0211(6) -0.0029(5) 0.0059(5) -0.0038(4)
C19 0.0365(8) 0.0299(7) 0.0217(7) -0.0041(6) 0.0029(6) -0.0034(5)

loop_
_atom_type_symbol
_atom_type_description
_atom_type_scat_dispersion_real
_atom_type_scat_dispersion_imag
_atom_type_scat_source
C C 0.0033 0.0016 'International Tables Vol C Tables 4.2.6.8 and 6.1.1.4'
H H 0.0000 0.0000 'International Tables Vol C Tables 4.2.6.8 and 6.1.1.4'
N N 0.0061 0.0033 'International Tables Vol C Tables 4.2.6.8 and 6.1.1.4'
O O 0.0106 0.0060 'International Tables Vol C Tables 4.2.6.8 and 6.1.1.4'
S S 0.1246 0.1234 'International Tables Vol C Tables 4.2.6.8 and 6.1.1.4'

loop_
_geom_angle_atom_site_label_1
_geom_angle_atom_site_label_2
_geom_angle_atom_site_label_3
_geom_angle
C11 S1 C12 88.01(6)
C3 O1 C7 116.15(9)
C4 O2 C8 113.06(9)
C5 O3 C9 117.79(10)
C10 N1 N2 109.48(10)
C11 N2 N1 105.02(10)
C11 N3 N4 118.38(10)
C11 N3 C10 105.37(10)
N4 N3 C10 136.25(10)
C12 N4 N3 108.12(10)
C2 C1 C6 121.21(11)
C2 C1 C10 120.27(11)
C6 C1 C10 118.52(11)
C1 C2 C3 119.35(11)
C1 C2 H2 120.3
C3 C2 H2 120.3
O1 C3 C4 115.91(10)
O1 C3 C2 123.93(11)
C4 C3 C2 120.15(11)
O2 C4 C3 120.33(10)
O2 C4 C5 119.86(10)
C3 C4 C5 119.78(10)
O3 C5 C6 124.79(11)
O3 C5 C4 114.71(10)
C6 C5 C4 120.50(11)
C5 C6 C1 118.99(11)
C5 C6 H6 120.5
C1 C6 H6 120.5
O1 C7 H7A 109.5
O1 C7 H7B 109.5
H7A C7 H7B 109.5
O1 C7 H7C 109.5
H7A C7 H7C 109.5
H7B C7 H7C 109.5
O2 C8 H8A 109.5
O2 C8 H8B 109.5
H8A C8 H8B 109.5
O2 C8 H8C 109.5
H8A C8 H8C 109.5
H8B C8 H8C 109.5
O3 C9 H9A 109.5
O3 C9 H9B 109.5
H9A C9 H9B 109.5
O3 C9 H9C 109.5
H9A C9 H9C 109.5
H9B C9 H9C 109.5
N1 C10 N3 108.18(10)
N1 C10 C1 126.06(11)
N3 C10 C1 125.75(11)
N2 C11 N3 111.94(10)
N2 C11 S1 139.02(9)
N3 C11 S1 109.04(9)
N4 C12 C13 122.48(11)
N4 C12 S1 116.44(10)
C13 C12 S1 121.08(9)
C14 C13 C18 118.77(11)
C14 C13 C12 121.10(11)
C18 C13 C12 120.12(10)
C15 C14 C13 120.43(12)
C15 C14 H14 119.8
C13 C14 H14 119.8
C14 C15 C16 121.63(11)
C14 C15 H15 119.2
C16 C15 H15 119.2
C15 C16 C17 117.64(12)
C15 C16 C19 120.81(11)
C17 C16 C19 121.52(12)
C18 C17 C16 121.46(12)
C18 C17 H17 119.3
C16 C17 H17 119.3
C17 C18 C13 120.06(11)
C17 C18 H18 120.0
C13 C18 H18 120.0
C16 C19 H19A 109.5
C16 C19 H19B 109.5
H19A C19 H19B 109.5
C16 C19 H19C 109.5
H19A C19 H19C 109.5
H19B C19 H19C 109.5

loop_
_geom_bond_atom_site_label_1
_geom_bond_atom_site_label_2
_geom_bond_distance
S1 C11 1.7276(13)
S1 C12 1.7675(13)
O1 C3 1.3604(14)
O1 C7 1.4315(15)
O2 C4 1.3792(13)
O2 C8 1.4346(15)
O3 C5 1.3619(14)
O3 C9 1.4225(15)
N1 C10 1.3218(15)
N1 N2 1.4035(14)
N2 C11 1.3085(17)
N3 C11 1.3693(15)
N3 N4 1.3727(14)
N3 C10 1.3763(15)
N4 C12 1.3012(15)
C1 C2 1.3934(16)
C1 C6 1.3935(17)
C1 C10 1.4655(16)
C2 C3 1.3959(16)
C2 H2 0.9300
C3 C4 1.3931(17)
C4 C5 1.4017(16)
C5 C6 1.3915(16)
C6 H6 0.9300
C7 H7A 0.9600
C7 H7B 0.9600
C7 H7C 0.9600
C8 H8A 0.9600
C8 H8B 0.9600
C8 H8C 0.9600
C9 H9A 0.9600
C9 H9B 0.9600
C9 H9C 0.9600
C12 C13 1.4611(18)
C13 C14 1.3983(16)
C13 C18 1.4034(17)
C14 C15 1.3781(19)
C14 H14 0.9300
C15 C16 1.3931(18)
C15 H15 0.9300
C16 C17 1.4044(17)
C16 C19 1.4981(19)
C17 C18 1.3812(18)
C17 H17 0.9300
C18 H18 0.9300
C19 H19A 0.9600
C19 H19B 0.9600
C19 H19C 0.9600

loop_
_geom_hbond_atom_site_label_D
_geom_hbond_atom_site_label_H
_geom_hbond_atom_site_label_A
_geom_hbond_site_symmetry_A
_geom_hbond_distance_DH
_geom_hbond_distance_HA
_geom_hbond_distance_DA
_geom_hbond_angle_DHA
C2 H2 N4 . 0.93 2.37 3.059(2) 131
C6 H6 N1 . 0.93 2.61 2.913(2) 100
C14 H14 S1 . 0.93 2.72 3.131(2) 108
C7 H7B O3 4_676 0.96 2.45 3.202(2) 135

loop_
_geom_torsion_atom_site_label_1
_geom_torsion_atom_site_label_2
_geom_torsion_atom_site_label_3
_geom_torsion_atom_site_label_4
_geom_torsion
C10 N1 N2 C11 0.10(13)
C11 N3 N4 C12 0.36(14)
C10 N3 N4 C12 -179.17(12)
C6 C1 C2 C3 1.35(17)
C10 C1 C2 C3 -178.53(10)
C7 O1 C3 C4 -173.70(10)
C7 O1 C3 C2 7.59(16)
C1 C2 C3 O1 178.51(10)
C1 C2 C3 C4 -0.15(17)
C8 O2 C4 C3 -87.14(13)
C8 O2 C4 C5 94.73(13)
O1 C3 C4 O2 2.14(16)
C2 C3 C4 O2 -179.09(10)
O1 C3 C4 C5 -179.73(10)
C2 C3 C4 C5 -0.96(17)
C9 O3 C5 C6 1.35(17)
C9 O3 C5 C4 -178.93(10)
O2 C4 C5 O3 -0.68(16)
C3 C4 C5 O3 -178.82(10)
O2 C4 C5 C6 179.05(10)
C3 C4 C5 C6 0.91(17)
O3 C5 C6 C1 179.96(11)
C4 C5 C6 C1 0.26(17)
C2 C1 C6 C5 -1.40(17)
C10 C1 C6 C5 178.49(10)
N2 N1 C10 N3 -0.83(13)
N2 N1 C10 C1 177.90(11)
C11 N3 C10 N1 1.20(13)
N4 N3 C10 N1 -179.23(11)
C11 N3 C10 C1 -177.54(11)
N4 N3 C10 C1 2.0(2)
C2 C1 C10 N1 -179.02(11)
C6 C1 C10 N1 1.10(18)
C2 C1 C10 N3 -0.50(18)
C6 C1 C10 N3 179.61(10)
N1 N2 C11 N3 0.69(13)
N1 N2 C11 S1 -179.31(11)
N4 N3 C11 N2 179.15(9)
C10 N3 C11 N2 -1.19(13)
N4 N3 C11 S1 -0.85(13)
C10 N3 C11 S1 178.81(7)
C12 S1 C11 N2 -179.22(15)
C12 S1 C11 N3 0.79(9)
N3 N4 C12 C13 179.87(10)
N3 N4 C12 S1 0.32(12)
C11 S1 C12 N4 -0.68(10)
C11 S1 C12 C13 179.76(10)
N4 C12 C13 C14 -164.70(11)
S1 C12 C13 C14 14.83(16)
N4 C12 C13 C18 14.20(17)
S1 C12 C13 C18 -166.27(9)
C18 C13 C14 C15 -1.05(18)
C12 C13 C14 C15 177.87(11)
C13 C14 C15 C16 0.95(19)
C14 C15 C16 C17 -0.48(19)
C14 C15 C16 C19 177.87(12)
C15 C16 C17 C18 0.14(19)
C19 C16 C17 C18 -178.20(12)
C16 C17 C18 C13 -0.27(19)
C14 C13 C18 C17 0.71(17)
C12 C13 C18 C17 -178.21(11)

loop_
_cod_related_entry_id
_cod_related_entry_database
_cod_related_entry_code
1 ChemSpider 2411165
